data_4501561
loop_
_publ_author_name
'Yang, Jin'
'Wu, Biao'
'Zhuge, Fuyu'
'Liang, Jianjun'
'Jia, Chuandong'
'Wang, Yao-Yu'
'Tang, Ning'
'Yang, Xiao-Juan'
'Shi, Qi-Zhen'

_publ_section_title
;
 Coordination Networks from Zero-Dimensional Metallomacrocycle,
 One-Dimensional Chain to Two-Dimensional Sheet Based on a Ditopic
 Diiminopyridine Ligand and Group 12 Metals
;
_journal_issue 5
_journal_name_full 'Crystal Growth &amp; Design'
_journal_page_first 2331
_journal_paper_doi 10.1021/cg100093n
_journal_volume 10
_journal_year 2010
_chemical_formula_sum 'C87 H100 Cd Cl2 N12 O6'
_chemical_formula_weight 1593.09
_chemical_name_systematic
; 
 ? 
;
_space_group_IT_number 2
_symmetry_cell_setting triclinic
_symmetry_space_group_name_Hall '-P 1'
_symmetry_space_group_name_H-M 'P -1'
_atom_sites_solution_hydrogens geom
_atom_sites_solution_primary direct
_atom_sites_solution_secondary difmap
_audit_creation_method SHELXL-97
_cell_angle_alpha 99.927(3)
_cell_angle_beta 92.104(3)
_cell_angle_gamma 98.862(3)
_cell_formula_units_Z 1
_cell_length_a 9.1844(18)
_cell_length_b 13.608(3)
_cell_length_c 19.550(4)
_cell_measurement_temperature 293(2)
_cell_volume 2373.0(9)
_computing_cell_refinement 'Bruker SMART'
_computing_data_collection 'Bruker SMART APEX II'
_computing_data_reduction 'Bruker SAINT'
_computing_structure_refinement 'SHELXL-97 (Sheldrick, 2008)'
_computing_structure_solution 'SHELXS-97 (Sheldrick, 2008)'
_diffrn_ambient_temperature 293(2)
_diffrn_measured_fraction_theta_full 0.980
_diffrn_measured_fraction_theta_max 0.980
_diffrn_measurement_device_type 'Bruker APEX II area detector'
_diffrn_measurement_method '\w scans'
_diffrn_radiation_monochromator graphite
_diffrn_radiation_source 'fine-focus sealed tube'
_diffrn_radiation_type MoK\a
_diffrn_radiation_wavelength 0.71073
_diffrn_reflns_av_R_equivalents 0.0282
_diffrn_reflns_av_sigmaI/netI 0.0479
_diffrn_reflns_limit_h_max 10
_diffrn_reflns_limit_h_min -10
_diffrn_reflns_limit_k_max 15
_diffrn_reflns_limit_k_min -16
_diffrn_reflns_limit_l_max 23
_diffrn_reflns_limit_l_min -23
_diffrn_reflns_number 15842
_diffrn_reflns_theta_full 25.00
_diffrn_reflns_theta_max 25.00
_diffrn_reflns_theta_min 2.38
_exptl_absorpt_coefficient_mu 0.338
_exptl_absorpt_correction_T_max 0.9354
_exptl_absorpt_correction_T_min 0.9202
_exptl_absorpt_correction_type multi-scan
_exptl_absorpt_process_details SADABS
_exptl_crystal_colour pale-yellow
_exptl_crystal_density_diffrn 1.115
_exptl_crystal_density_method 'not measured'
_exptl_crystal_description block
_exptl_crystal_F_000 836
_exptl_crystal_size_max 0.25
_exptl_crystal_size_mid 0.25
_exptl_crystal_size_min 0.20
_refine_diff_density_max 0.878
_refine_diff_density_min -0.543
_refine_diff_density_rms 0.089
_refine_ls_extinction_method none
_refine_ls_goodness_of_fit_ref 1.114
_refine_ls_hydrogen_treatment constr
_refine_ls_matrix_type full
_refine_ls_number_parameters 502
_refine_ls_number_reflns 8163
_refine_ls_number_restraints 21
_refine_ls_restrained_S_all 1.129
_refine_ls_R_factor_all 0.0808
_refine_ls_R_factor_gt 0.0615
_refine_ls_shift/su_max 0.000
_refine_ls_shift/su_mean 0.000
_refine_ls_structure_factor_coef Fsqd
_refine_ls_weighting_details 'calc w=1/[\s^2^(Fo^2^)+(0.1114P)^2^+1.0763P] where P=(Fo^2^+2Fc^2^)/3'
_refine_ls_weighting_scheme calc
_refine_ls_wR_factor_gt 0.1768
_refine_ls_wR_factor_ref 0.1922
_reflns_number_gt 6440
_reflns_number_total 8163
_reflns_threshold_expression >2sigma(I)
_cod_data_source_file cg100093n_si_002.cif
_cod_data_source_block Cd(NO3)2L
_cod_depositor_comments
;
The following automatic conversions were performed:

'_symmetry_cell_setting' value 'Triclinic' changed to 'triclinic'
according to /home/saulius/struct/CIF-dictionaries/cif_core.dic
dictionary named 'cif_core.dic' version 2.4.2 from
2011-04-26.

'_exptl_absorpt_correction_type' value 'Multi-scan'
changed to 'multi-scan' according to
/home/saulius/struct/CIF-dictionaries/cif_core.dic dictionary named
'cif_core.dic' version 2.4.2 from 2011-04-26.

Automatic conversion script
Id: cif_fix_values 1715 2011-07-08 13:25:40Z adriana 
;
_cod_original_sg_symbol_H-M P-1
_cod_database_code 4501561

loop_
_symmetry_equiv_pos_as_xyz
'x, y, z'
'-x, -y, -z'

loop_
_atom_site_label
_atom_site_type_symbol
_atom_site_fract_x
_atom_site_fract_y
_atom_site_fract_z
_atom_site_U_iso_or_equiv
_atom_site_adp_type
_atom_site_occupancy
_atom_site_symmetry_multiplicity
_atom_site_calc_flag
_atom_site_refinement_flags
Cd1 Cd 1.0000 0.0000 0.0000 0.04436(19) Uani 1 2 d S
N1 N 1.0876(4) 0.1699(2) 0.00117(18) 0.0453(8) Uani 1 1 d .
N2 N 0.7809(4) 0.6270(3) 0.21444(18) 0.0482(9) Uani 1 1 d .
N3 N 0.7045(4) 0.7262(3) 0.38591(17) 0.0491(9) Uani 1 1 d .
N4 N 0.6060(4) 0.8835(3) 0.53476(18) 0.0493(9) Uani 1 1 d .
N5 N 0.7855(4) 1.0200(3) 0.93874(17) 0.0462(8) Uani 1 1 d .
N6 N 1.1494(5) -0.0654(4) -0.1578(2) 0.0744(13) Uani 1 1 d .
O1 O 1.1215(6) -0.0414(4) -0.1005(2) 0.1041(16) Uani 1 1 d .
O2 O 1.2006(11) -0.1457(6) -0.1676(5) 0.220(5) Uani 1 1 d .
O3 O 1.1586(9) -0.0113(8) -0.1975(4) 0.197(4) Uani 1 1 d .
C1 C 1.1836(5) 0.1991(3) -0.0446(3) 0.0572(12) Uani 1 1 d .
H1A H 1.2236 0.1502 -0.0739 0.069 Uiso 1 1 calc R
C2 C 1.2248(6) 0.2996(4) -0.0496(3) 0.0644(13) Uani 1 1 d .
H2A H 1.2926 0.3179 -0.0812 0.077 Uiso 1 1 calc R
C3 C 1.1641(5) 0.3726(3) -0.0072(2) 0.0542(11) Uani 1 1 d .
H3A H 1.1907 0.4405 -0.0099 0.065 Uiso 1 1 calc R
C4 C 1.0627(5) 0.3435(3) 0.0397(2) 0.0424(9) Uani 1 1 d .
C5 C 1.0315(5) 0.2415(3) 0.0426(2) 0.0439(9) Uani 1 1 d .
H5A H 0.9678 0.2216 0.0753 0.053 Uiso 1 1 calc R
C6 C 0.9899(5) 0.4176(3) 0.0857(2) 0.0436(9) Uani 1 1 d .
C7 C 1.0649(5) 0.5118(3) 0.1147(2) 0.0481(10) Uani 1 1 d .
H7A H 1.1625 0.5294 0.1044 0.058 Uiso 1 1 calc R
C8 C 1.0000(5) 0.5813(3) 0.1587(2) 0.0477(10) Uani 1 1 d .
C9 C 0.8521(5) 0.5538(3) 0.1740(2) 0.0449(10) Uani 1 1 d .
C10 C 0.7704(5) 0.4583(3) 0.1438(2) 0.0473(10) Uani 1 1 d .
C11 C 0.8433(5) 0.3920(3) 0.1002(2) 0.0462(10) Uani 1 1 d .
H11A H 0.7920 0.3285 0.0802 0.055 Uiso 1 1 calc R
C12 C 1.0877(6) 0.6842(4) 0.1907(3) 0.0677(14) Uani 1 1 d .
H12A H 1.0165 0.7283 0.2070 0.081 Uiso 1 1 calc R
C13 C 1.1777(9) 0.7329(5) 0.1382(4) 0.112(3) Uani 1 1 d .
H13A H 1.1140 0.7360 0.0989 0.168 Uiso 1 1 calc R
H13B H 1.2526 0.6935 0.1232 0.168 Uiso 1 1 calc R
H13C H 1.2233 0.8001 0.1595 0.168 Uiso 1 1 calc R
C14 C 1.1820(12) 0.6786(7) 0.2511(5) 0.145(4) Uani 1 1 d .
H14A H 1.1232 0.6483 0.2840 0.217 Uiso 1 1 calc R
H14B H 1.2285 0.7454 0.2725 0.217 Uiso 1 1 calc R
H14C H 1.2562 0.6383 0.2366 0.217 Uiso 1 1 calc R
C15 C 0.6099(6) 0.4297(4) 0.1571(3) 0.0645(13) Uani 1 1 d .
H15A H 0.5994 0.4567 0.2062 0.077 Uiso 1 1 calc R
C16 C 0.5123(8) 0.4791(8) 0.1150(5) 0.132(3) Uani 1 1 d .
H16A H 0.5517 0.5496 0.1197 0.199 Uiso 1 1 calc R
H16B H 0.4147 0.4715 0.1314 0.199 Uiso 1 1 calc R
H16C H 0.5082 0.4476 0.0670 0.199 Uiso 1 1 calc R
C17 C 0.5558(8) 0.3145(5) 0.1464(5) 0.125(3) Uani 1 1 d .
H17A H 0.4579 0.3020 0.1620 0.188 Uiso 1 1 calc R
H17B H 0.6211 0.2841 0.1726 0.188 Uiso 1 1 calc R
H17C H 0.5548 0.2859 0.0979 0.188 Uiso 1 1 calc R
C18 C 0.8253(8) 0.5612(5) 0.3224(3) 0.088(2) Uani 1 1 d .
H18A H 0.8682 0.5107 0.2930 0.131 Uiso 1 1 calc R
H18B H 0.7445 0.5290 0.3447 0.131 Uiso 1 1 calc R
H18C H 0.8986 0.5995 0.3572 0.131 Uiso 1 1 calc R
C19 C 0.7695(5) 0.6316(3) 0.2788(2) 0.0508(11) Uani 1 1 d .
C20 C 0.6980(5) 0.7153(3) 0.3166(2) 0.0481(10) Uani 1 1 d .
C21 C 0.6329(6) 0.7774(4) 0.2815(2) 0.0624(13) Uani 1 1 d .
H21A H 0.6307 0.7684 0.2332 0.075 Uiso 1 1 calc R
C22 C 0.5701(6) 0.8541(4) 0.3194(2) 0.0665(14) Uani 1 1 d .
H22A H 0.5245 0.8971 0.2967 0.080 Uiso 1 1 calc R
C23 C 0.5759(5) 0.8660(4) 0.3907(2) 0.0537(11) Uani 1 1 d .
H23A H 0.5340 0.9167 0.4171 0.064 Uiso 1 1 calc R
C24 C 0.6450(5) 0.8013(3) 0.4220(2) 0.0452(10) Uani 1 1 d .
C25 C 0.7434(9) 0.7403(5) 0.5292(3) 0.093(2) Uani 1 1 d .
H25A H 0.7253 0.7437 0.5776 0.140 Uiso 1 1 calc R
H25B H 0.8473 0.7583 0.5245 0.140 Uiso 1 1 calc R
H25C H 0.7097 0.6728 0.5045 0.140 Uiso 1 1 calc R
C26 C 0.6615(5) 0.8127(4) 0.4995(2) 0.0519(11) Uani 1 1 d .
C27 C 0.6186(5) 0.9046(3) 0.6086(2) 0.0463(10) Uani 1 1 d .
C28 C 0.7438(5) 0.9708(4) 0.6426(2) 0.0503(11) Uani 1 1 d .
C29 C 0.7495(5) 0.9951(3) 0.7146(2) 0.0494(10) Uani 1 1 d .
H29A H 0.8325 1.0367 0.7381 0.059 Uiso 1 1 calc R
C30 C 0.6338(5) 0.9587(3) 0.7528(2) 0.0463(10) Uani 1 1 d .
C31 C 0.5114(5) 0.8963(3) 0.7180(2) 0.0493(10) Uani 1 1 d .
H31A H 0.4334 0.8734 0.7433 0.059 Uiso 1 1 calc R
C32 C 0.5017(5) 0.8667(3) 0.6459(2) 0.0496(10) Uani 1 1 d .
C33 C 0.8664(6) 1.0148(5) 0.6015(3) 0.0689(15) Uani 1 1 d .
H33A H 0.8857 0.9603 0.5649 0.083 Uiso 1 1 calc R
C34 C 0.8219(9) 1.0954(7) 0.5669(4) 0.111(3) Uani 1 1 d .
H34A H 0.7320 1.0694 0.5386 0.167 Uiso 1 1 calc R
H34B H 0.8983 1.1176 0.5381 0.167 Uiso 1 1 calc R
H34C H 0.8066 1.1514 0.6016 0.167 Uiso 1 1 calc R
C35 C 1.0127(7) 1.0568(6) 0.6457(4) 0.103(2) Uani 1 1 d .
H35A H 1.0849 1.0852 0.6172 0.154 Uiso 1 1 calc R
H35B H 1.0480 1.0029 0.6638 0.154 Uiso 1 1 calc R
H35C H 0.9962 1.1082 0.6835 0.154 Uiso 1 1 calc R
C36 C 0.3674(6) 0.7954(4) 0.6091(3) 0.0717(16) Uani 1 1 d .
H36A H 0.3835 0.7828 0.5593 0.086 Uiso 1 1 calc R
C37 C 0.2307(8) 0.8415(8) 0.6178(5) 0.135(3) Uani 1 1 d .
H37A H 0.2420 0.9026 0.5989 0.202 Uiso 1 1 calc R
H37B H 0.2139 0.8567 0.6664 0.202 Uiso 1 1 calc R
H37C H 0.1482 0.7948 0.5937 0.202 Uiso 1 1 calc R
C38 C 0.3497(13) 0.6951(7) 0.6332(6) 0.178(5) Uani 1 1 d .
H38A H 0.2643 0.6516 0.6091 0.268 Uiso 1 1 calc R
H38B H 0.3376 0.7055 0.6824 0.268 Uiso 1 1 calc R
H38C H 0.4358 0.6644 0.6235 0.268 Uiso 1 1 calc R
C39 C 0.6430(5) 0.9935(3) 0.8299(2) 0.0429(9) Uani 1 1 d .
C40 C 0.5331(5) 1.0370(4) 0.8637(2) 0.0552(11) Uani 1 1 d .
H40A H 0.4471 1.0422 0.8389 0.066 Uiso 1 1 calc R
C41 C 0.5510(6) 1.0726(4) 0.9340(2) 0.0630(13) Uani 1 1 d .
H41A H 0.4773 1.1020 0.9571 0.076 Uiso 1 1 calc R
C42 C 0.6791(5) 1.0646(4) 0.9700(2) 0.0550(11) Uani 1 1 d .
H42A H 0.6922 1.0910 1.0174 0.066 Uiso 1 1 calc R
C43 C 0.7652(5) 0.9859(3) 0.8699(2) 0.0482(10) Uani 1 1 d .
H43A H 0.8389 0.9551 0.8479 0.058 Uiso 1 1 calc R
C44 C 0.836(2) 0.5923(16) 0.6575(11) 0.172(8) Uani 0.50 1 d PDU
H45A H 0.8573 0.6261 0.6184 0.206 Uiso 0.50 1 calc PR
H45B H 0.9144 0.5532 0.6626 0.206 Uiso 0.50 1 calc PR
Cl1 Cl 0.676(3) 0.5087(15) 0.6355(11) 0.507(13) Uani 0.50 1 d PDU
Cl2 Cl 0.8485(19) 0.6860(13) 0.7322(9) 0.390(9) Uani 0.50 1 d PDU

loop_
_atom_site_aniso_label
_atom_site_aniso_U_11
_atom_site_aniso_U_22
_atom_site_aniso_U_33
_atom_site_aniso_U_23
_atom_site_aniso_U_13
_atom_site_aniso_U_12
Cd1 0.0650(3) 0.0338(3) 0.0351(3) 0.00057(16) 0.00086(19) 0.0175(2)
N1 0.057(2) 0.0350(18) 0.0464(19) 0.0050(14) 0.0069(16) 0.0153(16)
N2 0.063(2) 0.0398(19) 0.042(2) -0.0009(15) 0.0083(16) 0.0177(17)
N3 0.065(2) 0.044(2) 0.0390(19) 0.0017(15) 0.0074(16) 0.0181(18)
N4 0.058(2) 0.052(2) 0.0385(18) 0.0019(15) 0.0067(16) 0.0164(18)
N5 0.059(2) 0.043(2) 0.0376(18) 0.0053(14) 0.0017(16) 0.0142(17)
N6 0.085(3) 0.088(4) 0.044(2) -0.001(2) 0.020(2) 0.009(3)
O1 0.158(4) 0.108(3) 0.051(2) 0.000(2) 0.049(3) 0.042(3)
O2 0.287(11) 0.107(5) 0.262(10) -0.020(6) 0.144(9) 0.050(6)
O3 0.213(8) 0.301(11) 0.108(5) 0.129(6) -0.002(5) 0.035(7)
C1 0.068(3) 0.046(3) 0.061(3) 0.004(2) 0.018(2) 0.022(2)
C2 0.075(3) 0.051(3) 0.071(3) 0.010(2) 0.032(3) 0.018(2)
C3 0.063(3) 0.037(2) 0.064(3) 0.007(2) 0.013(2) 0.011(2)
C4 0.047(2) 0.036(2) 0.043(2) 0.0021(17) 0.0032(18) 0.0101(18)
C5 0.058(3) 0.036(2) 0.039(2) 0.0023(16) 0.0081(18) 0.0143(19)
C6 0.054(3) 0.035(2) 0.041(2) -0.0004(16) 0.0067(18) 0.0112(19)
C7 0.048(2) 0.038(2) 0.055(3) 0.0008(18) 0.007(2) 0.0065(19)
C8 0.056(3) 0.032(2) 0.052(2) -0.0022(17) 0.001(2) 0.0091(19)
C9 0.060(3) 0.036(2) 0.039(2) 0.0019(16) 0.0061(19) 0.0137(19)
C10 0.056(3) 0.040(2) 0.046(2) 0.0056(18) 0.0084(19) 0.009(2)
C11 0.055(3) 0.033(2) 0.046(2) -0.0048(17) 0.0040(19) 0.0049(19)
C12 0.066(3) 0.044(3) 0.080(4) -0.020(2) 0.006(3) 0.003(2)
C13 0.146(7) 0.058(4) 0.113(6) 0.005(4) 0.011(5) -0.030(4)
C14 0.172(9) 0.101(6) 0.131(7) 0.003(5) -0.058(7) -0.038(6)
C15 0.063(3) 0.054(3) 0.073(3) -0.003(2) 0.021(3) 0.008(2)
C16 0.060(4) 0.164(9) 0.189(9) 0.082(7) 0.001(5) 0.012(5)
C17 0.088(5) 0.070(4) 0.219(10) 0.024(5) 0.074(6) 0.003(4)
C18 0.142(6) 0.082(4) 0.059(3) 0.019(3) 0.023(3) 0.072(4)
C19 0.068(3) 0.044(2) 0.043(2) 0.0021(18) 0.008(2) 0.022(2)
C20 0.060(3) 0.045(2) 0.039(2) 0.0002(18) 0.0050(19) 0.017(2)
C21 0.090(4) 0.064(3) 0.038(2) 0.001(2) 0.002(2) 0.037(3)
C22 0.091(4) 0.068(3) 0.048(3) 0.003(2) -0.003(2) 0.046(3)
C23 0.065(3) 0.055(3) 0.045(2) 0.0010(19) 0.003(2) 0.031(2)
C24 0.050(2) 0.044(2) 0.041(2) 0.0002(17) 0.0052(18) 0.0123(19)
C25 0.155(6) 0.099(5) 0.045(3) 0.012(3) 0.007(3) 0.078(5)
C26 0.063(3) 0.052(3) 0.042(2) 0.0041(19) 0.008(2) 0.017(2)
C27 0.057(3) 0.045(2) 0.038(2) 0.0015(17) 0.0053(19) 0.018(2)
C28 0.052(3) 0.055(3) 0.045(2) 0.0061(19) 0.011(2) 0.014(2)
C29 0.049(2) 0.054(3) 0.042(2) -0.0002(19) 0.0025(19) 0.009(2)
C30 0.055(3) 0.048(2) 0.039(2) 0.0070(18) 0.0029(19) 0.015(2)
C31 0.054(3) 0.047(2) 0.046(2) 0.0057(19) 0.012(2) 0.007(2)
C32 0.054(3) 0.050(3) 0.041(2) 0.0007(18) 0.0013(19) 0.006(2)
C33 0.068(3) 0.082(4) 0.050(3) 0.002(2) 0.018(2) -0.001(3)
C34 0.106(5) 0.129(7) 0.116(6) 0.070(5) 0.030(4) 0.013(5)
C35 0.063(4) 0.144(7) 0.101(5) 0.031(5) 0.021(3) 0.003(4)
C36 0.074(4) 0.077(4) 0.052(3) -0.006(3) 0.010(3) -0.008(3)
C37 0.080(5) 0.157(9) 0.149(8) -0.011(6) -0.033(5) 0.017(5)
C38 0.174(10) 0.075(6) 0.260(14) 0.040(7) -0.085(9) -0.048(6)
C39 0.050(2) 0.041(2) 0.038(2) 0.0086(17) 0.0046(18) 0.0080(19)
C40 0.050(3) 0.070(3) 0.049(3) 0.013(2) 0.007(2) 0.016(2)
C41 0.061(3) 0.080(4) 0.049(3) 0.006(2) 0.015(2) 0.022(3)
C42 0.065(3) 0.064(3) 0.037(2) 0.005(2) 0.008(2) 0.017(2)
C43 0.059(3) 0.045(2) 0.042(2) 0.0029(18) 0.0042(19) 0.018(2)
C44 0.193(12) 0.152(11) 0.179(11) 0.054(9) -0.058(9) 0.046(9)
Cl1 0.520(15) 0.512(15) 0.531(15) 0.207(10) 0.004(10) 0.099(10)
Cl2 0.401(12) 0.404(12) 0.371(11) 0.081(9) 0.016(9) 0.072(9)

loop_
_atom_type_symbol
_atom_type_description
_atom_type_scat_dispersion_real
_atom_type_scat_dispersion_imag
_atom_type_scat_source
C C 0.0033 0.0016 'International Tables Vol C Tables 4.2.6.8 and 6.1.1.4'
H H 0.0000 0.0000 'International Tables Vol C Tables 4.2.6.8 and 6.1.1.4'
Cd Cd -0.8075 1.2024 'International Tables Vol C Tables 4.2.6.8 and 6.1.1.4'
N N 0.0061 0.0033 'International Tables Vol C Tables 4.2.6.8 and 6.1.1.4'
O O 0.0106 0.0060 'International Tables Vol C Tables 4.2.6.8 and 6.1.1.4'
Cl Cl 0.1484 0.1585 'International Tables Vol C Tables 4.2.6.8 and 6.1.1.4'

loop_
_geom_angle_atom_site_label_1
_geom_angle_atom_site_label_2
_geom_angle_atom_site_label_3
_geom_angle
_geom_angle_site_symmetry_1
_geom_angle_site_symmetry_3
O1 Cd1 O1 180.00(11) . 2_755
O1 Cd1 N1 90.70(15) . 2_755
O1 Cd1 N1 89.30(15) 2_755 2_755
O1 Cd1 N1 89.30(15) . .
O1 Cd1 N1 90.70(15) 2_755 .
N1 Cd1 N1 180.0 2_755 .
O1 Cd1 N5 93.51(16) . 1_544
O1 Cd1 N5 86.49(16) 2_755 1_544
N1 Cd1 N5 92.08(12) 2_755 1_544
N1 Cd1 N5 87.92(12) . 1_544
O1 Cd1 N5 86.49(16) . 2_766
O1 Cd1 N5 93.51(16) 2_755 2_766
N1 Cd1 N5 87.92(12) 2_755 2_766
N1 Cd1 N5 92.08(12) . 2_766
N5 Cd1 N5 180.0(2) 1_544 2_766
C5 N1 C1 117.9(4) . .
C5 N1 Cd1 120.4(3) . .
C1 N1 Cd1 121.3(3) . .
C19 N2 C9 122.4(4) . .
C20 N3 C24 118.3(4) . .
C26 N4 C27 122.5(4) . .
C42 N5 C43 117.5(4) . .
C42 N5 Cd1 122.4(3) . 1_566
C43 N5 Cd1 120.2(3) . 1_566
O3 N6 O1 123.2(8) . .
O3 N6 O2 122.1(8) . .
O1 N6 O2 112.8(7) . .
N6 O1 Cd1 164.1(5) . .
N1 C1 C2 122.1(4) . .
N1 C1 H1A 119.0 . .
C2 C1 H1A 119.0 . .
C3 C2 C1 119.4(4) . .
C3 C2 H2A 120.3 . .
C1 C2 H2A 120.3 . .
C2 C3 C4 119.3(4) . .
C2 C3 H3A 120.3 . .
C4 C3 H3A 120.3 . .
C5 C4 C3 117.3(4) . .
C5 C4 C6 120.4(4) . .
C3 C4 C6 122.3(4) . .
N1 C5 C4 124.0(4) . .
N1 C5 H5A 118.0 . .
C4 C5 H5A 118.0 . .
C7 C6 C11 118.7(4) . .
C7 C6 C4 121.3(4) . .
C11 C6 C4 120.0(3) . .
C6 C7 C8 122.2(4) . .
C6 C7 H7A 118.9 . .
C8 C7 H7A 118.9 . .
C7 C8 C9 118.5(4) . .
C7 C8 C12 120.6(4) . .
C9 C8 C12 120.9(4) . .
C8 C9 C10 120.8(4) . .
C8 C9 N2 119.0(4) . .
C10 C9 N2 119.9(4) . .
C11 C10 C9 117.5(4) . .
C11 C10 C15 121.2(4) . .
C9 C10 C15 121.4(4) . .
C6 C11 C10 122.3(4) . .
C6 C11 H11A 118.9 . .
C10 C11 H11A 118.9 . .
C14 C12 C13 110.6(6) . .
C14 C12 C8 111.8(5) . .
C13 C12 C8 112.4(4) . .
C14 C12 H12A 107.3 . .
C13 C12 H12A 107.3 . .
C8 C12 H12A 107.3 . .
C12 C13 H13A 109.5 . .
C12 C13 H13B 109.5 . .
H13A C13 H13B 109.5 . .
C12 C13 H13C 109.5 . .
H13A C13 H13C 109.5 . .
H13B C13 H13C 109.5 . .
C12 C14 H14A 109.5 . .
C12 C14 H14B 109.5 . .
H14A C14 H14B 109.5 . .
C12 C14 H14C 109.5 . .
H14A C14 H14C 109.5 . .
H14B C14 H14C 109.5 . .
C16 C15 C10 111.2(5) . .
C16 C15 C17 110.7(6) . .
C10 C15 C17 114.1(4) . .
C16 C15 H15A 106.8 . .
C10 C15 H15A 106.8 . .
C17 C15 H15A 106.8 . .
C15 C16 H16A 109.5 . .
C15 C16 H16B 109.5 . .
H16A C16 H16B 109.5 . .
C15 C16 H16C 109.5 . .
H16A C16 H16C 109.5 . .
H16B C16 H16C 109.5 . .
C15 C17 H17A 109.5 . .
C15 C17 H17B 109.5 . .
H17A C17 H17B 109.5 . .
C15 C17 H17C 109.5 . .
H17A C17 H17C 109.5 . .
H17B C17 H17C 109.5 . .
C19 C18 H18A 109.5 . .
C19 C18 H18B 109.5 . .
H18A C18 H18B 109.5 . .
C19 C18 H18C 109.5 . .
H18A C18 H18C 109.5 . .
H18B C18 H18C 109.5 . .
N2 C19 C20 117.6(4) . .
N2 C19 C18 125.8(4) . .
C20 C19 C18 116.6(4) . .
N3 C20 C21 122.6(4) . .
N3 C20 C19 116.1(4) . .
C21 C20 C19 121.3(4) . .
C20 C21 C22 118.6(4) . .
C20 C21 H21A 120.7 . .
C22 C21 H21A 120.7 . .
C23 C22 C21 119.3(4) . .
C23 C22 H22A 120.3 . .
C21 C22 H22A 120.3 . .
C24 C23 C22 118.4(4) . .
C24 C23 H23A 120.8 . .
C22 C23 H23A 120.8 . .
N3 C24 C23 122.7(4) . .
N3 C24 C26 116.0(4) . .
C23 C24 C26 121.3(4) . .
C26 C25 H25A 109.5 . .
C26 C25 H25B 109.5 . .
H25A C25 H25B 109.5 . .
C26 C25 H25C 109.5 . .
H25A C25 H25C 109.5 . .
H25B C25 H25C 109.5 . .
N4 C26 C24 117.0(4) . .
N4 C26 C25 125.4(4) . .
C24 C26 C25 117.6(4) . .
C32 C27 C28 121.5(4) . .
C32 C27 N4 119.6(4) . .
C28 C27 N4 118.7(4) . .
C29 C28 C27 117.6(4) . .
C29 C28 C33 121.4(4) . .
C27 C28 C33 121.0(4) . .
C28 C29 C30 121.8(4) . .
C28 C29 H29A 119.1 . .
C30 C29 H29A 119.1 . .
C31 C30 C29 119.1(4) . .
C31 C30 C39 121.9(4) . .
C29 C30 C39 118.9(4) . .
C30 C31 C32 121.6(4) . .
C30 C31 H31A 119.2 . .
C32 C31 H31A 119.2 . .
C31 C32 C27 118.2(4) . .
C31 C32 C36 120.5(4) . .
C27 C32 C36 121.3(4) . .
C34 C33 C28 111.5(5) . .
C34 C33 C35 109.1(6) . .
C28 C33 C35 113.4(4) . .
C34 C33 H33A 107.5 . .
C28 C33 H33A 107.5 . .
C35 C33 H33A 107.5 . .
C33 C34 H34A 109.5 . .
C33 C34 H34B 109.5 . .
H34A C34 H34B 109.5 . .
C33 C34 H34C 109.5 . .
H34A C34 H34C 109.5 . .
H34B C34 H34C 109.5 . .
C33 C35 H35A 109.5 . .
C33 C35 H35B 109.5 . .
H35A C35 H35B 109.5 . .
C33 C35 H35C 109.5 . .
H35A C35 H35C 109.5 . .
H35B C35 H35C 109.5 . .
C37 C36 C38 111.1(7) . .
C37 C36 C32 111.5(5) . .
C38 C36 C32 111.2(6) . .
C37 C36 H36A 107.6 . .
C38 C36 H36A 107.6 . .
C32 C36 H36A 107.6 . .
C36 C37 H37A 109.5 . .
C36 C37 H37B 109.5 . .
H37A C37 H37B 109.5 . .
C36 C37 H37C 109.5 . .
H37A C37 H37C 109.5 . .
H37B C37 H37C 109.5 . .
C36 C38 H38A 109.5 . .
C36 C38 H38B 109.5 . .
H38A C38 H38B 109.5 . .
C36 C38 H38C 109.5 . .
H38A C38 H38C 109.5 . .
H38B C38 H38C 109.5 . .
C43 C39 C40 117.0(4) . .
C43 C39 C30 120.6(4) . .
C40 C39 C30 122.3(4) . .
C41 C40 C39 119.8(4) . .
C41 C40 H40A 120.1 . .
C39 C40 H40A 120.1 . .
C40 C41 C42 119.4(4) . .
C40 C41 H41A 120.3 . .
C42 C41 H41A 120.3 . .
N5 C42 C41 121.9(4) . .
N5 C42 H42A 119.1 . .
C41 C42 H42A 119.1 . .
N5 C43 C39 124.3(4) . .
N5 C43 H43A 117.8 . .
C39 C43 H43A 117.8 . .
Cl1 C44 Cl2 119.5(15) . .
Cl1 C44 H45A 107.4 . .
Cl2 C44 H45A 107.4 . .
Cl1 C44 H45B 107.4 . .
Cl2 C44 H45B 107.4 . .
H45A C44 H45B 107.0 . .

loop_
_geom_bond_atom_site_label_1
_geom_bond_atom_site_label_2
_geom_bond_distance
_geom_bond_site_symmetry_2
Cd1 O1 2.323(4) .
Cd1 O1 2.323(4) 2_755
Cd1 N1 2.324(3) 2_755
Cd1 N1 2.324(3) .
Cd1 N5 2.344(4) 1_544
Cd1 N5 2.344(4) 2_766
N1 C5 1.335(5) .
N1 C1 1.346(6) .
N2 C19 1.258(5) .
N2 C9 1.418(5) .
N3 C20 1.335(5) .
N3 C24 1.339(5) .
N4 C26 1.270(6) .
N4 C27 1.420(5) .
N5 C42 1.340(6) .
N5 C43 1.341(5) .
N5 Cd1 2.344(4) 1_566
N6 O3 1.155(8) .
N6 O1 1.161(5) .
N6 O2 1.242(9) .
C1 C2 1.382(7) .
C1 H1A 0.9300 .
C2 C3 1.380(6) .
C2 H2A 0.9300 .
C3 C4 1.393(6) .
C3 H3A 0.9300 .
C4 C5 1.385(6) .
C4 C6 1.486(5) .
C5 H5A 0.9300 .
C6 C7 1.373(6) .
C6 C11 1.390(6) .
C7 C8 1.386(6) .
C7 H7A 0.9300 .
C8 C9 1.410(6) .
C8 C12 1.521(6) .
C9 C10 1.415(6) .
C10 C11 1.397(6) .
C10 C15 1.510(7) .
C11 H11A 0.9300 .
C12 C14 1.458(10) .
C12 C13 1.518(9) .
C12 H12A 0.9800 .
C13 H13A 0.9600 .
C13 H13B 0.9600 .
C13 H13C 0.9600 .
C14 H14A 0.9600 .
C14 H14B 0.9600 .
C14 H14C 0.9600 .
C15 C16 1.502(9) .
C15 C17 1.544(8) .
C15 H15A 0.9800 .
C16 H16A 0.9600 .
C16 H16B 0.9600 .
C16 H16C 0.9600 .
C17 H17A 0.9600 .
C17 H17B 0.9600 .
C17 H17C 0.9600 .
C18 C19 1.519(7) .
C18 H18A 0.9600 .
C18 H18B 0.9600 .
C18 H18C 0.9600 .
C19 C20 1.501(6) .
C20 C21 1.367(6) .
C21 C22 1.384(7) .
C21 H21A 0.9300 .
C22 C23 1.374(6) .
C22 H22A 0.9300 .
C23 C24 1.373(6) .
C23 H23A 0.9300 .
C24 C26 1.494(6) .
C25 C26 1.507(7) .
C25 H25A 0.9600 .
C25 H25B 0.9600 .
C25 H25C 0.9600 .
C27 C32 1.402(6) .
C27 C28 1.412(6) .
C28 C29 1.387(6) .
C28 C33 1.516(6) .
C29 C30 1.399(6) .
C29 H29A 0.9300 .
C30 C31 1.377(6) .
C30 C39 1.495(5) .
C31 C32 1.394(6) .
C31 H31A 0.9300 .
C32 C36 1.518(7) .
C33 C34 1.483(9) .
C33 C35 1.545(8) .
C33 H33A 0.9800 .
C34 H34A 0.9600 .
C34 H34B 0.9600 .
C34 H34C 0.9600 .
C35 H35A 0.9600 .
C35 H35B 0.9600 .
C35 H35C 0.9600 .
C36 C37 1.490(10) .
C36 C38 1.507(10) .
C36 H36A 0.9800 .
C37 H37A 0.9600 .
C37 H37B 0.9600 .
C37 H37C 0.9600 .
C38 H38A 0.9600 .
C38 H38B 0.9600 .
C38 H38C 0.9600 .
C39 C43 1.372(6) .
C39 C40 1.381(6) .
C40 C41 1.370(6) .
C40 H40A 0.9300 .
C41 C42 1.378(7) .
C41 H41A 0.9300 .
C42 H42A 0.9300 .
C43 H43A 0.9300 .
C44 Cl1 1.710(17) .
C44 Cl2 1.753(17) .
C44 H45A 0.9700 .
C44 H45B 0.9700 .

loop_
_geom_torsion_atom_site_label_1
_geom_torsion_atom_site_label_2
_geom_torsion_atom_site_label_3
_geom_torsion_atom_site_label_4
_geom_torsion
_geom_torsion_site_symmetry_1
O1 Cd1 N1 C5 167.0(3) .
O1 Cd1 N1 C5 -13.0(3) 2_755
N1 Cd1 N1 C5 103(22) 2_755
N5 Cd1 N1 C5 73.5(3) 1_544
N5 Cd1 N1 C5 -106.5(3) 2_766
O1 Cd1 N1 C1 -5.8(4) .
O1 Cd1 N1 C1 174.2(4) 2_755
N1 Cd1 N1 C1 -69(23) 2_755
N5 Cd1 N1 C1 -99.3(4) 1_544
N5 Cd1 N1 C1 80.7(4) 2_766
O3 N6 O1 Cd1 79.1(18) .
O2 N6 O1 Cd1 -116.3(17) .
O1 Cd1 O1 N6 -120(30) 2_755
N1 Cd1 O1 N6 76.0(17) 2_755
N1 Cd1 O1 N6 -103.9(17) .
N5 Cd1 O1 N6 -16.1(17) 1_544
N5 Cd1 O1 N6 163.9(17) 2_766
C5 N1 C1 C2 0.1(7) .
Cd1 N1 C1 C2 173.0(4) .
N1 C1 C2 C3 -1.1(8) .
C1 C2 C3 C4 0.0(8) .
C2 C3 C4 C5 2.0(7) .
C2 C3 C4 C6 -178.4(5) .
C1 N1 C5 C4 2.1(6) .
Cd1 N1 C5 C4 -170.9(3) .
C3 C4 C5 N1 -3.2(7) .
C6 C4 C5 N1 177.2(4) .
C5 C4 C6 C7 142.5(4) .
C3 C4 C6 C7 -37.1(6) .
C5 C4 C6 C11 -37.3(6) .
C3 C4 C6 C11 143.1(5) .
C11 C6 C7 C8 1.0(7) .
C4 C6 C7 C8 -178.8(4) .
C6 C7 C8 C9 0.1(7) .
C6 C7 C8 C12 178.9(5) .
C7 C8 C9 C10 -1.6(7) .
C12 C8 C9 C10 179.6(4) .
C7 C8 C9 N2 -175.1(4) .
C12 C8 C9 N2 6.1(7) .
C19 N2 C9 C8 -98.1(5) .
C19 N2 C9 C10 88.3(6) .
C8 C9 C10 C11 1.8(6) .
N2 C9 C10 C11 175.3(4) .
C8 C9 C10 C15 -177.2(4) .
N2 C9 C10 C15 -3.7(7) .
C7 C6 C11 C10 -0.7(7) .
C4 C6 C11 C10 179.1(4) .
C9 C10 C11 C6 -0.7(6) .
C15 C10 C11 C6 178.3(4) .
C7 C8 C12 C14 -80.4(7) .
C9 C8 C12 C14 98.4(7) .
C7 C8 C12 C13 44.6(7) .
C9 C8 C12 C13 -136.6(6) .
C11 C10 C15 C16 -101.8(7) .
C9 C10 C15 C16 77.1(7) .
C11 C10 C15 C17 24.3(8) .
C9 C10 C15 C17 -156.7(6) .
C9 N2 C19 C20 177.2(4) .
C9 N2 C19 C18 -1.1(8) .
C24 N3 C20 C21 -0.2(7) .
C24 N3 C20 C19 178.6(4) .
N2 C19 C20 N3 -171.6(4) .
C18 C19 C20 N3 6.8(7) .
N2 C19 C20 C21 7.2(7) .
C18 C19 C20 C21 -174.4(5) .
N3 C20 C21 C22 -0.6(8) .
C19 C20 C21 C22 -179.3(5) .
C20 C21 C22 C23 0.5(8) .
C21 C22 C23 C24 0.4(8) .
C20 N3 C24 C23 1.1(7) .
C20 N3 C24 C26 -177.3(4) .
C22 C23 C24 N3 -1.2(7) .
C22 C23 C24 C26 177.2(5) .
C27 N4 C26 C24 -177.7(4) .
C27 N4 C26 C25 1.7(8) .
N3 C24 C26 N4 180.0(4) .
C23 C24 C26 N4 1.5(7) .
N3 C24 C26 C25 0.5(7) .
C23 C24 C26 C25 -178.0(5) .
C26 N4 C27 C32 -98.0(5) .
C26 N4 C27 C28 87.5(6) .
C32 C27 C28 C29 1.8(7) .
N4 C27 C28 C29 176.2(4) .
C32 C27 C28 C33 -177.3(4) .
N4 C27 C28 C33 -2.9(7) .
C27 C28 C29 C30 -2.2(7) .
C33 C28 C29 C30 176.9(5) .
C28 C29 C30 C31 0.6(7) .
C28 C29 C30 C39 -176.0(4) .
C29 C30 C31 C32 1.5(7) .
C39 C30 C31 C32 178.0(4) .
C30 C31 C32 C27 -1.9(7) .
C30 C31 C32 C36 178.2(5) .
C28 C27 C32 C31 0.2(7) .
N4 C27 C32 C31 -174.1(4) .
C28 C27 C32 C36 -179.9(5) .
N4 C27 C32 C36 5.8(7) .
C29 C28 C33 C34 -104.6(6) .
C27 C28 C33 C34 74.5(7) .
C29 C28 C33 C35 19.1(8) .
C27 C28 C33 C35 -161.8(5) .
C31 C32 C36 C37 63.7(8) .
C27 C32 C36 C37 -116.2(6) .
C31 C32 C36 C38 -60.8(8) .
C27 C32 C36 C38 119.3(7) .
C31 C30 C39 C43 131.0(5) .
C29 C30 C39 C43 -52.5(6) .
C31 C30 C39 C40 -51.0(6) .
C29 C30 C39 C40 125.4(5) .
C43 C39 C40 C41 1.6(7) .
C30 C39 C40 C41 -176.4(4) .
C39 C40 C41 C42 0.1(8) .
C43 N5 C42 C41 2.2(7) .
Cd1 N5 C42 C41 -177.6(4) 1_566
C40 C41 C42 N5 -2.2(8) .
C42 N5 C43 C39 -0.3(7) .
Cd1 N5 C43 C39 179.5(3) 1_566
C40 C39 C43 N5 -1.6(7) .
C30 C39 C43 N5 176.4(4) .
